data_2009042
loop_
_publ_author_name
'Suenaga, Yusaku'
'Kuroda-Sowa, Takayoshi'
'Maekawa, Masahiko'
'Munakata, Megumu'

_publ_section_title
;
 A linear-chain silver(I) coordination polymer with
 tetrakis(isopropylthio)-<i>p</i>-benzoquinone
;
_journal_issue 10
_journal_name_full 'Acta Crystallographica Section C'
_journal_page_first 1623
_journal_page_last 1625
_journal_paper_doi 10.1107/S0108270199005624
_journal_volume 55
_journal_year 1999
_chemical_formula_iupac '[Ag(C18H28O2S4)], ClO4, C3H6O'
_chemical_formula_moiety 'C18 H28 Ag O2 S4 1+, Cl O4 1-, C3 H6 O'
_chemical_formula_sum 'C21 H34 Ag Cl O7 S4'
_chemical_formula_weight 670.06
_chemical_name_systematic ' tetrakis(isopropylthio)-p-benzoquinonesilver(I) perchlorate'
_space_group_IT_number 57
_symmetry_cell_setting orthorhombic
_symmetry_space_group_name_Hall '-P 2c 2b'
_symmetry_space_group_name_H-M 'P b c m'
_audit_creation_method 'from TEXRAY.INF file'
_cell_angle_alpha 90
_cell_angle_beta 90
_cell_angle_gamma 90
_cell_formula_units_Z 4
_cell_length_a 8.668(4)
_cell_length_b 18.944(2)
_cell_length_c 18.1960(10)
_cell_measurement_reflns_used 25
_cell_measurement_temperature 296.2
_cell_measurement_theta_max 14.2
_cell_measurement_theta_min 12.0
_cell_volume 2987.9(14)
_computing_cell_refinement 'Rigaku/AFC Diffractometer Control'
_computing_data_collection 'Rigaku/AFC Diffractometer Control (Rigaku Corporation, 1991)'
_computing_data_reduction 'TEXSAN (Molecular Structure Corporation, 1985 & 1992)'
_computing_publication_material TEXSAN
_computing_structure_refinement TEXSAN
_computing_structure_solution 'SIR88 (Burla et al., 1989)'
_diffrn_ambient_temperature 296.2
_diffrn_measurement_device_type 'Rigaku AFC7R'
_diffrn_measurement_method \w-2\q
_diffrn_radiation_monochromator graphite
_diffrn_radiation_type 'Mo K\a'
_diffrn_radiation_wavelength 0.7107
_diffrn_reflns_av_R_equivalents 0.000
_diffrn_reflns_av_sigmaI/netI 0.000
_diffrn_reflns_limit_h_max 11
_diffrn_reflns_limit_h_min 0
_diffrn_reflns_limit_k_max 24
_diffrn_reflns_limit_k_min 0
_diffrn_reflns_limit_l_max 0
_diffrn_reflns_limit_l_min -21
_diffrn_reflns_number 3463
_diffrn_reflns_reduction_process 'Lp corrections applied'
_diffrn_reflns_theta_max 27.5
_diffrn_reflns_theta_min 0.00
_diffrn_standards_decay_% 2.53
_diffrn_standards_interval_count 150
_diffrn_standards_number 3
_exptl_absorpt_coefficient_mu 1.076
_exptl_absorpt_correction_T_max 0.898
_exptl_absorpt_correction_T_min 0.594
_exptl_absorpt_correction_type psi-scan
_exptl_absorpt_process_details '(North et al., 1968)'
_exptl_crystal_colour red
_exptl_crystal_density_diffrn 1.489
_exptl_crystal_density_method 'not measured'
_exptl_crystal_description prismatic
_exptl_crystal_F_000 1376.00
_exptl_crystal_size_max 0.2
_exptl_crystal_size_mid 0.2
_exptl_crystal_size_min 0.1
_refine_diff_density_max 1.08
_refine_diff_density_min -1.10
_refine_ls_extinction_method none
_refine_ls_goodness_of_fit_ref 1.020
_refine_ls_hydrogen_treatment noref
_refine_ls_matrix_type full
_refine_ls_number_constraints 0
_refine_ls_number_parameters 169
_refine_ls_number_reflns 3157
_refine_ls_number_restraints 0
_refine_ls_R_factor_all 0.1930
_refine_ls_R_factor_gt 0.0698
_refine_ls_shift/su_max <0.001
_refine_ls_shift/su_mean 0.0000
_refine_ls_structure_factor_coef F
_refine_ls_weighting_details 'w = 1/[\s^2^(Fo) + 0.00022|Fo|^2^]'
_refine_ls_weighting_scheme calc
_refine_ls_wR_factor_ref 0.1899
_reflns_number_gt 1344
_reflns_number_total 3463
_reflns_threshold_expression I>2\s(I)
_cod_data_source_file ob1009.cif
_cod_data_source_block 1
_cod_depositor_comments
;
The following automatic conversions were performed:

'_refine_ls_weighting_scheme' value 'w = 1/[\s^2^(Fo) +
0.00022|Fo|^2^]' was changed to 'calc'. New tag
'_refine_ls_weighting_details' was created. The value of the new tag
was set to 'w = 1/[\s^2^(Fo) + 0.00022|Fo|^2^]'.

Automatic conversion script
Id: cif_fix_values 3143 2015-03-26 13:38:13Z robertas 
;
_cod_original_cell_volume 2987.0(10)
_cod_original_formula_sum 'C21 H34 Ag Cl O7 S4 '
_cod_database_code 2009042

loop_
_symmetry_equiv_pos_as_xyz
x,y,z
-x,-y,1/2+z
x,1/2-y,-z
-x,1/2+y,1/2-z
-x,-y,-z
x,y,1/2-z
-x,1/2+y,z
x,1/2-y,1/2+z

loop_
_atom_site_aniso_label
_atom_site_aniso_U_11
_atom_site_aniso_U_22
_atom_site_aniso_U_33
_atom_site_aniso_U_12
_atom_site_aniso_U_13
_atom_site_aniso_U_23
Ag(1) .0929(8) .0881(7) .0203(4) .0000 .0000 .0015(5)
Cl(1) .076(3) .064(2) .129(4) .005(2) .0000 .0000
S(1) .083(2) .073(2) .0248(9) .0160(10) .0010(10) -.0060(10)
S(2) .0670(10) .078(2) .0229(9) -.0110(10) .0080(10) .0040(10)
O(1) .115(7) .046(5) .043(5) .028(5) .0000 .0000
O(2) .068(6) .091(7) .033(4) -.025(5) .0000 .0000
O(3) .074(9) .170(10) .160(10) .014(8) .0000 .0000
O(4) .130(10) .130(10) .27(2) .052(10) .0000 .0000
O(5) .230(10) .34(2) .36(2) -.130(10) -.030(10) .23(2)
O(6) .22(2) .120(10) .22(2) .00(2) .0000 .0000
C(1) .070(6) .059(5) .015(4) .017(5) -.001(4) -.008(3)
C(2) .075(9) .045(7) .019(5) -.001(7) .0000 .0000
C(3) .061(5) .050(4) .017(3) -.011(5) .005(3) -.005(4)
C(4) .054(8) .047(7) .016(5) .002(6) .0000 .0000
C(5) .074(7) .106(8) .046(6) .020(6) .007(5) .014(6)
C(6) .140(10) .190(10) .100(10) .090(10) .032(9) .010(10)
C(7) .078(9) .170(10) .130(10) -.008(9) .003(9) .010(10)
C(8) .110(8) .056(6) .050(6) -.027(6) -.008(6) .017(5)
C(9) .130(10) .098(9) .130(10) .015(8) -.006(10) -.013(9)
C(10) .190(10) .099(9) .091(9) -.049(9) .030(10) .026(8)
C(11) .11(2) .10(2) .14(2) -.010(10) .0000 .0000
C(12) .150(10) .20(2) .150(10) .040(10) .050(10) .030(10)

loop_
_atom_site_label
_atom_site_fract_x
_atom_site_fract_y
_atom_site_fract_z
_atom_site_U_iso_or_equiv
_atom_site_thermal_displace_type
Ag(1) .27980(10) .2500 .5000 .0671(3) Uani
Cl(1) .9112(5) .0737(2) .7500 .089(2) Uani
S(1) .3515(3) .16350(10) .59960(10) .0600(7) Uani
S(2) .0845(3) .20970(10) .39990(10) .0559(6) Uani
O(1) .3740(10) .1066(4) .7500 .068(3) Uani
O(2) -.0340(10) .1945(6) .2500 .064(3) Uani
O(3) .7540(10) .0633(7) .7500 .132(6) Uani
O(4) .978(2) .0101(7) .7500 .175(7) Uani
O(5) .962(2) .1072(8) .6938(9) .311(9) Uani
O(6) .539(2) .1403(9) .2500 .190(9) Uani
C(1) .2718(9) .2021(4) .6796(4) .048(2) Uani
C(2) .3150(10) .1645(6) .7500 .046(3) Uani
C(3) .1602(8) .2484(4) .3204(3) .043(2) Uani
C(4) .0850(10) .2267(5) .2500 .039(3) Uani
C(5) .5590(10) .1579(6) .6177(5) .076(4) Uani
C(6) .627(2) .1177(8) .5527(7) .141(6) Uani
C(7) .6280(10) .2285(8) .6299(8) .127(6) Uani
C(8) .1030(10) .1134(5) .3837(5) .072(3) Uani
C(9) .268(2) .0922(6) .3759(8) .119(5) Uani
C(10) .022(2) .0782(6) .4466(7) .127(5) Uani
C(11) .617(3) .0870(10) .2500 .115(9) Uani
C(12) .673(2) .0559(9) .1790(9) .165(7) Uani
H(1) .6194 .1462 .5069 .1030 Uiso
H(2) .7228 .1049 .5645 .1030 Uiso
H(3) .5718 .0676 .5497 .1030 Uiso
H(4) .7350 .2218 .6388 .1374 Uiso
H(5) .6120 .2560 .5881 .1374 Uiso
H(6) .5806 .2487 .6717 .1374 Uiso
H(7) .2716 .0421 .3692 .1252 Uiso
H(8) .3112 .1147 .3346 .1252 Uiso
H(9) .3220 .1043 .4191 .1252 Uiso
H(10) -.0811 .0927 .4472 .1307 Uiso
H(11) .0288 .0285 .4395 .1307 Uiso
H(12) .0727 .0907 .4908 .1307 Uiso
H(13) .5730 .1306 .6608 .1374 Uiso
H(14) .0510 .1022 .3394 .1307 Uiso
H(15) .7327 .0147 .1894 .1967 Uiso
H(16) .5853 .0434 .1513 .1967 Uiso
H(17) .7328 .0896 .1550 .2003 Uiso

loop_
_atom_type_symbol
_atom_type_scat_dispersion_real
_atom_type_scat_dispersion_imag
_atom_type_scat_source
Ag -0.897 1.101
; International Tables for X-ray Crystallography
(Vol. IV)
;
Cl 0.148 0.159
; International Tables for X-ray Crystallography
(Vol. IV)
;
S 0.125 0.123
; International Tables for X-ray Crystallography
(Vol. IV)
;
O 0.011 0.006
; International Tables for X-ray Crystallography
(Vol. IV)
;
C 0.003 0.002
; International Tables for X-ray Crystallography
(Vol. IV)
;
H 0.000 0.000
; International Tables for X-ray Crystallography
(Vol. IV)
;

loop_
_geom_angle_atom_site_label_1
_geom_angle_atom_site_label_2
_geom_angle_atom_site_label_3
_geom_angle_site_symmetry_1
_geom_angle_site_symmetry_2
_geom_angle_site_symmetry_3
_geom_angle
_geom_angle_publ_flag
S(1) Ag(1) S(1) 1_555 1_555 3_556 151.50(10) yes
S(1) Ag(1) S(2) 1_555 1_555 1_555 118.22(8) yes
S(1) Ag(1) S(2) 1_555 1_555 3_556 81.25(7) yes
S(1) Ag(1) S(2) 3_556 1_555 1_555 81.25(7) no
S(1) Ag(1) S(2) 3_556 1_555 3_556 118.22(8) no
S(2) Ag(1) S(2) 1_555 1_555 3_556 98.80(10) yes
O(3) Cl(1) O(4) 1_555 1_555 1_555 107.5(9) no
O(3) Cl(1) O(5) 1_555 1_555 1_555 114.1(7) no
O(3) Cl(1) O(5) 1_555 1_555 6_556 114.1(7) no
O(4) Cl(1) O(5) 1_555 1_555 1_555 107.3(9) no
O(4) Cl(1) O(5) 1_555 1_555 6_556 107.3(9) no
O(5) Cl(1) O(5) 1_555 1_555 6_556 105.0(10) no
Ag(1) S(1) C(1) 1_555 1_555 1_555 103.1(3) yes
Ag(1) S(1) C(5) 1_555 1_555 1_555 114.1(3) yes
C(1) S(1) C(5) 1_555 1_555 1_555 105.1(4) no
Ag(1) S(2) C(3) 1_555 1_555 1_555 102.2(2) yes
Ag(1) S(2) C(8) 1_555 1_555 1_555 110.0(3) yes
C(3) S(2) C(8) 1_555 1_555 1_555 104.3(4) no
S(1) C(1) C(2) 1_555 1_555 1_555 114.0(6) no
S(1) C(1) C(3) 1_555 1_555 3_556 124.6(5) no
C(2) C(1) C(3) 1_555 1_555 3_556 120.3(7) no
O(1) C(2) C(1) 1_555 1_555 1_555 122.0(5) no
O(1) C(2) C(1) 1_555 1_555 6_556 122.0(5) no
C(1) C(2) C(1) 1_555 1_555 6_556 115.8(9) no
S(2) C(3) C(1) 1_555 1_555 3_556 124.1(5) no
S(2) C(3) C(4) 1_555 1_555 1_555 115.5(6) no
C(1) C(3) C(4) 3_556 1_555 1_555 120.3(7) no
O(2) C(4) C(3) 1_555 1_555 1_555 121.0(5) no
O(2) C(4) C(3) 1_555 1_555 6_555 121.0(5) no
C(3) C(4) C(3) 1_555 1_555 6_555 118.0(10) no
S(1) C(5) C(6) 1_555 1_555 1_555 105.6(8) no
S(1) C(5) C(7) 1_555 1_555 1_555 111.8(8) no
C(6) C(5) C(7) 1_555 1_555 1_555 114.0(10) no
S(2) C(8) C(9) 1_555 1_555 1_555 111.5(7) no
S(2) C(8) C(10) 1_555 1_555 1_555 105.9(8) no
C(9) C(8) C(10) 1_555 1_555 1_555 113.0(10) no
O(6) C(11) C(12) 1_555 1_555 1_555 120.0(10) no
O(6) C(11) C(12) 1_555 1_555 6_555 120.0(10) no
C(12) C(11) C(12) 1_555 1_555 6_555 119(2) no
S(1) C(5) H(13) 1_555 1_555 1_555 108 no
C(6) C(5) H(13) 1_555 1_555 1_555 108 no
C(7) C(5) H(13) 1_555 1_555 1_555 108 no
C(5) C(6) H(1) 1_555 1_555 1_555 111 no
C(5) C(6) H(2) 1_555 1_555 1_555 109 no
C(5) C(6) H(3) 1_555 1_555 1_555 108 no
H(1) C(6) H(2) 1_555 1_555 1_555 113 no
H(1) C(6) H(3) 1_555 1_555 1_555 112 no
H(2) C(6) H(3) 1_555 1_555 1_555 100 no
C(5) C(7) H(4) 1_555 1_555 1_555 107 no
C(5) C(7) H(5) 1_555 1_555 1_555 108 no
C(5) C(7) H(6) 1_555 1_555 1_555 108 no
H(4) C(7) H(5) 1_555 1_555 1_555 110 no
H(4) C(7) H(6) 1_555 1_555 1_555 109 no
H(5) C(7) H(6) 1_555 1_555 1_555 111 no
S(2) C(8) H(14) 1_555 1_555 1_555 109 no
C(9) C(8) H(14) 1_555 1_555 1_555 108 no
C(10) C(8) H(14) 1_555 1_555 1_555 108 no
C(8) C(9) H(7) 1_555 1_555 1_555 108 no
C(8) C(9) H(8) 1_555 1_555 1_555 109 no
C(8) C(9) H(9) 1_555 1_555 1_555 109 no
H(7) C(9) H(8) 1_555 1_555 1_555 109 no
H(7) C(9) H(9) 1_555 1_555 1_555 109 no
H(8) C(9) H(9) 1_555 1_555 1_555 110 no
C(8) C(10) H(10) 1_555 1_555 1_555 109 no
C(8) C(10) H(11) 1_555 1_555 1_555 109 no
C(8) C(10) H(12) 1_555 1_555 1_555 109 no
H(10) C(10) H(11) 1_555 1_555 1_555 109 no
H(10) C(10) H(12) 1_555 1_555 1_555 109 no
H(11) C(10) H(12) 1_555 1_555 1_555 109 no
C(11) C(12) H(15) 1_555 1_555 1_555 108 no
C(11) C(12) H(16) 1_555 1_555 1_555 108 no
C(11) C(12) H(17) 1_555 1_555 1_555 108 no
H(15) C(12) H(16) 1_555 1_555 1_555 110 no
H(15) C(12) H(17) 1_555 1_555 1_555 109 no
H(16) C(12) H(17) 1_555 1_555 1_555 111 no

loop_
_geom_bond_atom_site_label_1
_geom_bond_atom_site_label_2
_geom_bond_site_symmetry_1
_geom_bond_site_symmetry_2
_geom_bond_distance
_geom_bond_publ_flag
Ag(1) S(1) 1_555 1_555 2.521(2) yes
Ag(1) S(1) 1_555 3_556 2.521(2) no
Ag(1) S(2) 1_555 1_555 2.601(2) yes
Ag(1) S(2) 1_555 3_556 2.601(2) no
Cl(1) O(3) 1_555 1_555 1.380(10) no
Cl(1) O(4) 1_555 1_555 1.340(10) no
Cl(1) O(5) 1_555 1_555 1.280(10) no
Cl(1) O(5) 1_555 6_556 1.280(10) no
S(1) C(1) 1_555 1_555 1.769(7) yes
S(1) C(5) 1_555 1_555 1.830(10) yes
S(2) C(3) 1_555 1_555 1.750(7) yes
S(2) C(8) 1_555 1_555 1.854(10) yes
O(1) C(2) 1_555 1_555 1.210(10) yes
O(2) C(4) 1_555 1_555 1.200(10) yes
O(6) C(11) 1_555 1_555 1.23(2) yes
C(1) C(2) 1_555 1_555 1.512(9) yes
C(1) C(3) 1_555 3_556 1.347(10) yes
C(3) C(4) 1_555 1_555 1.494(9) yes
C(5) C(6) 1_555 1_555 1.52(2) no
C(5) C(7) 1_555 1_555 1.48(2) no
C(8) C(9) 1_555 1_555 1.490(10) no
C(8) C(10) 1_555 1_555 1.500(10) no
C(11) C(12) 1_555 1_555 1.50(2) no
C(11) C(12) 1_555 6_555 1.50(2) no
C(5) H(13) 1_555 1_555 .95 no
C(6) H(1) 1_555 1_555 1.00 no
C(6) H(2) 1_555 1_555 .89 no
C(6) H(3) 1_555 1_555 1.06 no
C(7) H(4) 1_555 1_555 .95 no
C(7) H(5) 1_555 1_555 .93 no
C(7) H(6) 1_555 1_555 .95 no
C(8) H(14) 1_555 1_555 .95 no
C(9) H(7) 1_555 1_555 .96 no
C(9) H(8) 1_555 1_555 .94 no
C(9) H(9) 1_555 1_555 .94 no
C(10) H(10) 1_555 1_555 .93 no
C(10) H(11) 1_555 1_555 .95 no
C(10) H(12) 1_555 1_555 .95 no
C(12) H(15) 1_555 1_555 .96 no
C(12) H(16) 1_555 1_555 .94 no
C(12) H(17) 1_555 1_555 .93 no
